data_4337629
loop_
_publ_author_name
'Sundberg, Jonas'
'Witt, Hannes'
'Cameron, Lisa'
'H\%akansson, Mikael'
'Bendix, Jesper'
'McKenzie, Christine J.'

_publ_section_title
;
 A versatile dinucleating ligand containing sulfonamide groups.
;
_journal_issue 6
_journal_name_full 'Inorganic chemistry'
_journal_page_first 2873
_journal_page_last 2882
_journal_paper_doi 10.1021/ic402599e
_journal_volume 53
_journal_year 2014
_chemical_formula_moiety 'C38 H36 Cu4 N8 O12 S4'
_chemical_formula_sum 'C38 H36 Cu4 N8 O12 S4'
_chemical_formula_weight 1179.15
_space_group_crystal_system monoclinic
_space_group_IT_number 14
_space_group_name_Hall '-P 2yn'
_space_group_name_H-M_alt 'P 1 21/n 1'
_symmetry_Int_Tables_number 14
_symmetry_space_group_name_Hall '-P 2yn'
_symmetry_space_group_name_H-M 'P 1 21/n 1'
_atom_sites_solution_hydrogens geom
_atom_sites_solution_primary direct
_atom_sites_solution_secondary difmap
_audit_creation_method SHELXL-97
_cell_angle_alpha 90.00
_cell_angle_beta 108.384(3)
_cell_angle_gamma 90.00
_cell_formula_units_Z 2
_cell_length_a 9.0921(6)
_cell_length_b 16.4521(10)
_cell_length_c 14.1333(9)
_cell_measurement_reflns_used 9690
_cell_measurement_temperature 150(2)
_cell_measurement_theta_max 29.60
_cell_measurement_theta_min 2.67
_cell_volume 2006.2(2)
_computing_cell_refinement 'SAINT v.7.06a (Bruker, 2003)'
_computing_data_collection 'APEX2 v.1.0-22 (Bruker Nonius, 2004)'
_computing_data_reduction 'SAINT v.7.06a'
_computing_molecular_graphics 'Mercury 3.11 (Macrae at al., 2006) and POV-RAY (Cason, 2003)'
_computing_publication_material 'SHELXL-97 (Sheldrick, 1997)'
_computing_structure_refinement 'SHELXL-97 (Sheldrick, 1997)'
_computing_structure_solution 'SHELXS-97(Sheldrick, 1997)'
_diffrn_ambient_temperature 150(2)
_diffrn_measured_fraction_theta_full 0.985
_diffrn_measured_fraction_theta_max 0.985
_diffrn_measurement_device_type 'CCD area detector'
_diffrn_measurement_method 'phi and omega scans'
_diffrn_radiation_monochromator graphite
_diffrn_radiation_probe x-ray
_diffrn_radiation_type MoK\a
_diffrn_radiation_wavelength 0.71073
_diffrn_reflns_av_R_equivalents 0.0256
_diffrn_reflns_av_unetI/netI 0.0121
_diffrn_reflns_limit_h_max 12
_diffrn_reflns_limit_h_min -12
_diffrn_reflns_limit_k_max 22
_diffrn_reflns_limit_k_min -21
_diffrn_reflns_limit_l_max 19
_diffrn_reflns_limit_l_min -19
_diffrn_reflns_number 62721
_diffrn_reflns_theta_full 29.67
_diffrn_reflns_theta_max 29.67
_diffrn_reflns_theta_min 3.92
_diffrn_source 'fine-focus sealed tube'
_diffrn_standards_number 0
_exptl_absorpt_coefficient_mu 2.378
_exptl_absorpt_correction_T_max 0.7459
_exptl_absorpt_correction_T_min 0.5495
_exptl_absorpt_correction_type multi-scan
_exptl_absorpt_process_details
;
SADABS-2008/1 (Bruker,2008) was used for absorption correction.
wR2(int) was 0.0834 before and 0.0390 after correction.
The Ratio of minimum to maximum transmission is 0.7367.
The \l/2 correction factor is 0.0015.
;
_exptl_crystal_colour blue
_exptl_crystal_density_diffrn 1.952
_exptl_crystal_density_method 'not measured'
_exptl_crystal_description prismatic
_exptl_crystal_F_000 1192
_exptl_crystal_recrystallization_method H2O
_exptl_crystal_size_max 0.48
_exptl_crystal_size_mid 0.2
_exptl_crystal_size_min 0.2
_refine_diff_density_max 0.523
_refine_diff_density_min -0.305
_refine_diff_density_rms 0.073
_refine_ls_extinction_method none
_refine_ls_goodness_of_fit_ref 1.021
_refine_ls_hydrogen_treatment mixed
_refine_ls_matrix_type full
_refine_ls_number_parameters 319
_refine_ls_number_reflns 5596
_refine_ls_number_restraints 0
_refine_ls_restrained_S_all 1.021
_refine_ls_R_factor_all 0.0256
_refine_ls_R_factor_gt 0.0224
_refine_ls_shift/su_max 0.002
_refine_ls_shift/su_mean 0.000
_refine_ls_structure_factor_coef Fsqd
_refine_ls_weighting_details 'calc w=1/[\s^2^(Fo^2^)+(0.0512P)^2^+0.9392P] where P=(Fo^2^+2Fc^2^)/3'
_refine_ls_weighting_scheme calc
_refine_ls_wR_factor_gt 0.0714
_refine_ls_wR_factor_ref 0.0741
_reflns_number_gt 5155
_reflns_number_total 5596
_reflns_threshold_expression >2sigma(I)
_cod_data_source_file ic402599e_si_002.cif
_cod_data_source_block '[Cu2(psmp)(OH)]'
_cod_database_code 4337629

loop_
_space_group_symop_id
_space_group_symop_operation_xyz
1 'x, y, z'
2 '-x+1/2, y+1/2, -z+1/2'
3 '-x, -y, -z'
4 'x-1/2, -y-1/2, z-1/2'

loop_
_atom_site_label
_atom_site_type_symbol
_atom_site_fract_x
_atom_site_fract_y
_atom_site_fract_z
_atom_site_U_iso_or_equiv
_atom_site_adp_type
_atom_site_occupancy
_atom_site_symmetry_multiplicity
_atom_site_calc_flag
_atom_site_refinement_flags
C1 C 0.72824(16) -0.08432(9) 0.30725(10) 0.0150(2) Uani 1 1 d .
C2 C 0.61768(16) -0.07143(9) 0.21246(10) 0.0159(3) Uani 1 1 d .
C3 C 0.64271(17) -0.09580(9) 0.12479(10) 0.0182(3) Uani 1 1 d .
H3 H 0.5675 -0.0854 0.0640 0.022 Uiso 1 1 calc R
C4 C 0.77891(18) -0.13566(9) 0.12649(11) 0.0192(3) Uani 1 1 d .
C5 C 0.88386(17) -0.15278(9) 0.21852(11) 0.0190(3) Uani 1 1 d .
H5 H 0.9732 -0.1816 0.2215 0.023 Uiso 1 1 calc R
C6 C 0.86087(16) -0.12827(9) 0.30783(10) 0.0161(3) Uani 1 1 d .
C7 C 0.8122(2) -0.15686(11) 0.03170(11) 0.0260(3) Uani 1 1 d .
H7A H 0.9176 -0.1749 0.0473 0.039 Uiso 1 1 calc R
H7B H 0.7965 -0.1098 -0.0104 0.039 Uiso 1 1 calc R
H7C H 0.7436 -0.1995 -0.0022 0.039 Uiso 1 1 calc R
C8 C 0.38629(18) 0.12655(9) 0.23418(11) 0.0188(3) Uani 1 1 d .
C9 C 0.37132(17) 0.16848(9) 0.32563(11) 0.0175(3) Uani 1 1 d .
C10 C 0.27317(19) 0.23452(10) 0.31994(12) 0.0244(3) Uani 1 1 d .
H10 H 0.2176 0.2566 0.2585 0.029 Uiso 1 1 calc R
C11 C 0.2597(2) 0.26673(11) 0.40747(13) 0.0282(3) Uani 1 1 d .
H11 H 0.1923 0.3097 0.4053 0.034 Uiso 1 1 calc R
C12 C 0.3476(2) 0.23434(10) 0.49832(13) 0.0255(3) Uani 1 1 d .
H12 H 0.3390 0.2549 0.5576 0.031 Uiso 1 1 calc R
C13 C 0.44796(18) 0.17127(9) 0.49945(11) 0.0200(3) Uani 1 1 d .
H13 H 0.5104 0.1510 0.5603 0.024 Uiso 1 1 calc R
C14 C 1.11250(18) -0.15149(10) 0.59860(11) 0.0206(3) Uani 1 1 d .
C15 C 1.08857(17) -0.11022(9) 0.68716(11) 0.0178(3) Uani 1 1 d .
C16 C 1.18772(18) -0.12282(10) 0.78334(11) 0.0233(3) Uani 1 1 d .
H16 H 1.2740 -0.1563 0.7948 0.028 Uiso 1 1 calc R
C17 C 1.1555(2) -0.08455(11) 0.86203(11) 0.0253(3) Uani 1 1 d .
H17 H 1.2205 -0.0917 0.9271 0.030 Uiso 1 1 calc R
C18 C 1.0251(2) -0.03553(10) 0.84251(12) 0.0244(3) Uani 1 1 d .
H18 H 1.0003 -0.0103 0.8944 0.029 Uiso 1 1 calc R
C19 C 0.93279(18) -0.02476(10) 0.74506(11) 0.0202(3) Uani 1 1 d .
H19 H 0.8464 0.0089 0.7318 0.024 Uiso 1 1 calc R
N1 N 0.48111(16) 0.05365(8) 0.26485(10) 0.0204(3) Uani 1 1 d .
N2 N 0.45752(14) 0.13837(8) 0.41428(9) 0.0169(2) Uani 1 1 d .
N3 N 1.00993(14) -0.11434(8) 0.50614(9) 0.0181(2) Uani 1 1 d .
N4 N 0.96453(15) -0.06174(8) 0.66842(9) 0.0163(2) Uani 1 1 d .
O1 O 0.70480(12) -0.05498(7) 0.38991(8) 0.0168(2) Uani 1 1 d .
O2 O 0.35170(14) -0.01334(8) 0.09982(8) 0.0262(2) Uani 1 1 d .
O3 O 0.36494(13) -0.08661(7) 0.25304(9) 0.0246(2) Uani 1 1 d .
O4 O 1.14904(12) -0.16959(7) 0.39292(8) 0.0207(2) Uani 1 1 d .
O5 O 0.94919(13) -0.25289(7) 0.42390(8) 0.0228(2) Uani 1 1 d .
O6 O 0.68473(12) 0.01943(7) 0.54069(8) 0.0169(2) Uani 1 1 d .
S1 S 0.43599(4) -0.02834(2) 0.20361(3) 0.01707(8) Uani 1 1 d .
S2 S 1.00120(4) -0.17115(2) 0.41296(3) 0.01584(8) Uani 1 1 d .
Cu1 Cu 0.56991(2) 0.037921(11) 0.404424(12) 0.01581(6) Uani 1 1 d .
Cu2 Cu 0.84455(2) -0.051743(11) 0.526629(12) 0.01489(6) Uani 1 1 d .
H6A H 0.722(3) 0.0577(14) 0.5673(18) 0.028(6) Uiso 1 1 d .
H8A H 0.288(3) 0.1108(14) 0.1897(16) 0.029(5) Uiso 1 1 d .
H8B H 0.436(2) 0.1612(13) 0.2019(14) 0.020(5) Uiso 1 1 d .
H14A H 1.218(3) -0.1433(14) 0.6046(15) 0.027(5) Uiso 1 1 d .
H14B H 1.085(2) -0.2082(14) 0.6042(16) 0.029(5) Uiso 1 1 d .

loop_
_atom_site_aniso_label
_atom_site_aniso_U_11
_atom_site_aniso_U_22
_atom_site_aniso_U_33
_atom_site_aniso_U_23
_atom_site_aniso_U_13
_atom_site_aniso_U_12
C1 0.0177(6) 0.0136(6) 0.0136(6) -0.0026(5) 0.0049(5) -0.0012(5)
C2 0.0177(6) 0.0147(6) 0.0149(6) -0.0011(5) 0.0047(5) 0.0006(5)
C3 0.0218(7) 0.0178(7) 0.0141(6) -0.0021(5) 0.0042(5) -0.0003(5)
C4 0.0251(7) 0.0179(7) 0.0161(6) -0.0030(5) 0.0086(5) -0.0003(6)
C5 0.0210(6) 0.0183(7) 0.0188(6) -0.0027(5) 0.0078(5) 0.0030(5)
C6 0.0178(6) 0.0153(6) 0.0142(6) -0.0015(5) 0.0037(5) 0.0007(5)
C7 0.0321(8) 0.0299(9) 0.0181(7) -0.0035(6) 0.0110(6) 0.0057(7)
C8 0.0220(7) 0.0158(7) 0.0176(6) 0.0020(5) 0.0046(5) 0.0033(5)
C9 0.0192(6) 0.0146(6) 0.0195(6) 0.0023(5) 0.0073(5) -0.0004(5)
C10 0.0263(7) 0.0203(8) 0.0267(8) 0.0050(6) 0.0085(6) 0.0065(6)
C11 0.0323(8) 0.0216(8) 0.0337(9) 0.0032(6) 0.0148(7) 0.0105(7)
C12 0.0331(8) 0.0217(8) 0.0271(8) 0.0001(6) 0.0171(7) 0.0053(6)
C13 0.0243(7) 0.0181(7) 0.0199(7) 0.0009(5) 0.0103(5) 0.0003(6)
C14 0.0195(7) 0.0224(8) 0.0177(6) 0.0004(5) 0.0026(5) 0.0060(6)
C15 0.0184(6) 0.0166(7) 0.0170(6) 0.0009(5) 0.0036(5) -0.0004(5)
C16 0.0222(7) 0.0256(8) 0.0187(7) 0.0035(6) 0.0015(5) 0.0019(6)
C17 0.0281(8) 0.0279(8) 0.0159(6) 0.0034(6) 0.0012(6) -0.0040(7)
C18 0.0327(8) 0.0252(8) 0.0154(7) -0.0020(5) 0.0076(6) -0.0026(6)
C19 0.0236(7) 0.0209(7) 0.0166(6) -0.0010(5) 0.0069(5) 0.0006(6)
N1 0.0252(6) 0.0165(6) 0.0156(6) -0.0015(4) 0.0008(5) 0.0057(5)
N2 0.0188(5) 0.0146(6) 0.0183(5) 0.0008(4) 0.0073(4) 0.0007(4)
N3 0.0183(5) 0.0202(6) 0.0138(5) -0.0024(4) 0.0024(4) 0.0055(5)
N4 0.0175(5) 0.0165(6) 0.0144(5) 0.0003(4) 0.0042(4) 0.0000(5)
O1 0.0178(5) 0.0195(5) 0.0125(4) -0.0023(4) 0.0042(4) 0.0043(4)
O2 0.0270(6) 0.0308(6) 0.0146(5) -0.0041(4) -0.0022(4) 0.0079(5)
O3 0.0218(5) 0.0219(6) 0.0320(6) -0.0030(5) 0.0110(5) -0.0024(4)
O4 0.0160(5) 0.0242(6) 0.0224(5) -0.0041(4) 0.0067(4) 0.0024(4)
O5 0.0243(5) 0.0178(5) 0.0242(5) -0.0003(4) 0.0047(4) -0.0010(4)
O6 0.0182(5) 0.0169(5) 0.0138(4) -0.0032(4) 0.0023(4) 0.0027(4)
S1 0.01730(16) 0.01749(17) 0.01437(15) -0.00271(12) 0.00208(12) 0.00216(12)
S2 0.01538(15) 0.01530(16) 0.01618(15) -0.00204(12) 0.00402(12) 0.00215(12)
Cu1 0.01890(10) 0.01377(10) 0.01283(9) -0.00111(6) 0.00223(7) 0.00331(6)
Cu2 0.01515(9) 0.01640(10) 0.01204(9) -0.00134(6) 0.00276(6) 0.00299(6)

loop_
_atom_type_symbol
_atom_type_description
_atom_type_scat_dispersion_real
_atom_type_scat_dispersion_imag
_atom_type_scat_source
C C 0.0033 0.0016 'International Tables Vol C Tables 4.2.6.8 and 6.1.1.4'
H H 0.0000 0.0000 'International Tables Vol C Tables 4.2.6.8 and 6.1.1.4'
N N 0.0061 0.0033 'International Tables Vol C Tables 4.2.6.8 and 6.1.1.4'
O O 0.0106 0.0060 'International Tables Vol C Tables 4.2.6.8 and 6.1.1.4'
S S 0.1246 0.1234 'International Tables Vol C Tables 4.2.6.8 and 6.1.1.4'
Cu Cu 0.3201 1.2651 'International Tables Vol C Tables 4.2.6.8 and 6.1.1.4'

loop_
_geom_angle_atom_site_label_1
_geom_angle_atom_site_label_2
_geom_angle_atom_site_label_3
_geom_angle
C6 C1 C2 115.80(12)
O1 C1 C2 120.68(13)
O1 C1 C6 123.52(12)
C1 C2 S1 119.79(10)
C3 C2 C1 122.32(13)
C3 C2 S1 117.78(11)
C2 C3 H3 119.5
C2 C3 C4 121.01(13)
C4 C3 H3 119.5
C3 C4 C7 121.35(13)
C5 C4 C3 117.34(13)
C5 C4 C7 121.29(14)
C4 C5 H5 118.8
C4 C5 C6 122.37(13)
C6 C5 H5 118.8
C1 C6 S2 126.88(11)
C5 C6 C1 120.97(13)
C5 C6 S2 111.60(11)
C4 C7 H7A 109.5
C4 C7 H7B 109.5
C4 C7 H7C 109.5
H7A C7 H7B 109.5
H7A C7 H7C 109.5
H7B C7 H7C 109.5
C9 C8 H8A 111.7(13)
C9 C8 H8B 109.2(12)
N1 C8 C9 109.00(12)
N1 C8 H8A 108.5(13)
N1 C8 H8B 108.5(12)
H8A C8 H8B 110.0(17)
C10 C9 C8 122.47(14)
N2 C9 C8 116.49(13)
N2 C9 C10 121.04(14)
C9 C10 H10 120.6
C11 C10 C9 118.83(15)
C11 C10 H10 120.6
C10 C11 H11 120.3
C10 C11 C12 119.47(15)
C12 C11 H11 120.3
C11 C12 H12 120.5
C13 C12 C11 119.07(15)
C13 C12 H12 120.5
C12 C13 H13 119.3
N2 C13 C12 121.40(15)
N2 C13 H13 119.3
C15 C14 H14A 105.7(13)
C15 C14 H14B 105.0(13)
N3 C14 C15 109.50(12)
N3 C14 H14A 111.1(13)
N3 C14 H14B 111.2(13)
H14A C14 H14B 113.9(19)
C16 C15 C14 121.95(14)
N4 C15 C14 116.11(12)
N4 C15 C16 121.93(14)
C15 C16 H16 120.6
C17 C16 C15 118.74(15)
C17 C16 H16 120.6
C16 C17 H17 120.4
C16 C17 C18 119.18(14)
C18 C17 H17 120.4
C17 C18 H18 120.5
C19 C18 C17 119.06(15)
C19 C18 H18 120.5
C18 C19 H19 119.1
N4 C19 C18 121.74(15)
N4 C19 H19 119.1
C8 N1 S1 120.65(10)
C8 N1 Cu1 115.97(10)
S1 N1 Cu1 113.78(7)
C9 N2 C13 120.09(13)
C9 N2 Cu1 113.93(10)
C13 N2 Cu1 125.52(10)
C14 N3 S2 109.92(10)
C14 N3 Cu2 113.26(9)
S2 N3 Cu2 126.98(7)
C15 N4 C19 119.33(13)
C15 N4 Cu2 114.48(10)
C19 N4 Cu2 126.19(10)
C1 O1 Cu1 129.19(9)
C1 O1 Cu2 129.78(9)
Cu2 O1 Cu1 96.08(4)
Cu1 O6 Cu2 100.59(5)
Cu1 O6 H6A 112.8(18)
Cu2 O6 H6A 109.1(17)
N1 S1 C2 103.17(7)
O2 S1 C2 108.98(7)
O2 S1 N1 111.82(7)
O2 S1 O3 115.27(8)
O3 S1 C2 104.42(7)
O3 S1 N1 112.14(7)
N3 S2 C6 107.10(7)
O4 S2 C6 107.10(7)
O4 S2 N3 109.93(7)
O5 S2 C6 106.62(7)
O5 S2 N3 112.84(7)
O5 S2 O4 112.87(7)
N1 Cu1 N2 84.21(5)
N1 Cu1 O1 94.06(5)
N1 Cu1 O6 172.18(5)
N1 Cu1 Cu2 132.97(4)
N2 Cu1 O1 172.46(5)
N2 Cu1 Cu2 137.83(4)
O1 Cu1 Cu2 41.17(3)
O6 Cu1 N2 101.16(5)
O6 Cu1 O1 79.87(4)
O6 Cu1 Cu2 39.97(3)
N3 Cu2 N4 84.23(5)
N3 Cu2 O1 97.62(5)
N3 Cu2 O6 174.53(5)
N3 Cu2 Cu1 137.76(4)
N4 Cu2 Cu1 137.39(4)
O1 Cu2 N4 171.07(5)
O1 Cu2 Cu1 42.74(3)
O6 Cu2 N4 98.05(5)
O6 Cu2 O1 80.89(4)
O6 Cu2 Cu1 39.44(3)

loop_
_geom_bond_atom_site_label_1
_geom_bond_atom_site_label_2
_geom_bond_distance
C1 C2 1.4145(19)
C1 C6 1.4039(19)
C1 O1 1.3418(16)
C2 C3 1.3877(19)
C2 S1 1.7654(15)
C3 H3 0.9300
C3 C4 1.395(2)
C4 C5 1.378(2)
C4 C7 1.5045(19)
C5 H5 0.9300
C5 C6 1.4021(19)
C6 S2 1.7714(14)
C7 H7A 0.9600
C7 H7B 0.9600
C7 H7C 0.9600
C8 C9 1.509(2)
C8 N1 1.4607(19)
C8 H8A 0.95(2)
C8 H8B 0.93(2)
C9 C10 1.392(2)
C9 N2 1.3455(18)
C10 H10 0.9300
C10 C11 1.386(2)
C11 H11 0.9300
C11 C12 1.387(2)
C12 H12 0.9300
C12 C13 1.378(2)
C13 H13 0.9300
C13 N2 1.3474(19)
C14 C15 1.499(2)
C14 N3 1.4772(19)
C14 H14A 0.94(2)
C14 H14B 0.98(2)
C15 C16 1.390(2)
C15 N4 1.3379(19)
C16 H16 0.9300
C16 C17 1.387(2)
C17 H17 0.9300
C17 C18 1.388(2)
C18 H18 0.9300
C18 C19 1.380(2)
C19 H19 0.9300
C19 N4 1.3505(19)
N1 S1 1.5853(13)
N1 Cu1 1.8989(13)
N2 Cu1 1.9709(13)
N3 S2 1.5964(13)
N3 Cu2 1.9183(12)
N4 Cu2 1.9632(12)
O1 Cu1 2.0102(10)
O1 Cu2 1.9499(11)
O2 S1 1.4459(11)
O3 S1 1.4523(12)
O4 S2 1.4588(11)
O5 S2 1.4498(12)
O6 Cu1 1.9035(10)
O6 Cu2 1.9247(11)
O6 H6A 0.76(2)
Cu1 Cu2 2.9452(3)
